data_7224388
loop_
_publ_author_name
'Wojta\'s, Maciej'
'Bil, Andrzej'
'G\,agor, Anna'
'Medycki, Wojciech'
'Kholkin, Andrei L.'

_publ_section_title
;
 Phase stability and dynamics of hybrid organic--inorganic crystals
 [(CH3)3PH][SbCl4] and [(CH3)3PH][SbBr4]: a computational and NMR approach
;
_journal_issue 14
_journal_name_full CrystEngComm
_journal_page_first 2413
_journal_paper_doi 10.1039/C6CE00160B
_journal_volume 18
_journal_year 2016
_chemical_formula_sum 'C6 H20 Br8 P2 Sb2'
_chemical_formula_weight 1036.94
_chemical_name_systematic
; 
 ? 
;
_space_group_IT_number 14
_symmetry_cell_setting monoclinic
_symmetry_space_group_name_Hall '-P 2ybc'
_symmetry_space_group_name_H-M 'P 1 21/c 1'
_atom_sites_solution_hydrogens geom
_atom_sites_solution_primary direct
_atom_sites_solution_secondary difmap
_audit_creation_method SHELXL-97
_audit_update_record
;
2016-02-08 deposited with the CCDC.
2016-02-24 downloaded from the CCDC.
;
_cell_angle_alpha 90.00
_cell_angle_beta 100.744(2)
_cell_angle_gamma 90.00
_cell_formula_units_Z 4
_cell_length_a 10.9103(2)
_cell_length_b 19.8342(4)
_cell_length_c 11.3617(2)
_cell_measurement_reflns_used 4576
_cell_measurement_temperature 295(2)
_cell_measurement_theta_max 25.68
_cell_measurement_theta_min 3.05
_cell_volume 2415.54(8)
_computing_structure_refinement 'SHELXL-97 (Sheldrick, 1997)'
_computing_structure_solution 'SHELXS-97 (Sheldrick, 1990)'
_diffrn_ambient_temperature 295(2)
_diffrn_measured_fraction_theta_full 0.997
_diffrn_measured_fraction_theta_max 0.997
_diffrn_measurement_device_type 'four-circle Xcalibur diffractometer'
_diffrn_radiation_monochromator graphite
_diffrn_radiation_source 'fine-focus sealed tube'
_diffrn_radiation_type MoK\a
_diffrn_radiation_wavelength 0.71073
_diffrn_reflns_av_R_equivalents 0.0477
_diffrn_reflns_av_unetI/netI 0.0298
_diffrn_reflns_limit_h_max 13
_diffrn_reflns_limit_h_min -13
_diffrn_reflns_limit_k_max 24
_diffrn_reflns_limit_k_min -24
_diffrn_reflns_limit_l_max 13
_diffrn_reflns_limit_l_min -11
_diffrn_reflns_number 23947
_diffrn_reflns_theta_full 25.68
_diffrn_reflns_theta_max 25.68
_diffrn_reflns_theta_min 3.05
_exptl_absorpt_coefficient_mu 15.589
_exptl_absorpt_correction_T_max 0.225
_exptl_absorpt_correction_T_min 0.112
_exptl_absorpt_correction_type multi-scan
_exptl_absorpt_process_details
;
CrysAlis RED, Oxford Diffraction Ltd.,
Version 1.171.33.42 (release 29-05-2009 CrysAlis171 .NET)
(compiled May 29 2009,17:40:42)
Empirical absorption correction using spherical harmonics,
 implemented in SCALE3 ABSPACK scaling algorithm.
;
_exptl_crystal_colour colorless
_exptl_crystal_density_diffrn 2.851
_exptl_crystal_density_method 'not measured'
_exptl_crystal_description prism
_exptl_crystal_F_000 1872
_exptl_crystal_size_max 0.15
_exptl_crystal_size_mid 0.125
_exptl_crystal_size_min 0.10
_refine_diff_density_max 2.146
_refine_diff_density_min -3.658
_refine_diff_density_rms 0.165
_refine_ls_extinction_method none
_refine_ls_goodness_of_fit_ref 1.157
_refine_ls_matrix_type full
_refine_ls_number_parameters 160
_refine_ls_number_reflns 4576
_refine_ls_number_restraints 4
_refine_ls_restrained_S_all 1.156
_refine_ls_R_factor_all 0.0377
_refine_ls_R_factor_gt 0.0290
_refine_ls_shift/su_max 0.001
_refine_ls_shift/su_mean 0.000
_refine_ls_structure_factor_coef Fsqd
_refine_ls_weighting_details 'calc w=1/[\s^2^(Fo^2^)+(0.0350P)^2^+4.0000P] where P=(Fo^2^+2Fc^2^)/3'
_refine_ls_weighting_scheme calc
_refine_ls_wR_factor_gt 0.0729
_refine_ls_wR_factor_ref 0.0750
_reflns_number_gt 3822
_reflns_number_total 4576
_reflns_threshold_expression >2sigma(I)
_cod_data_source_file c6ce00160b2.cif
_cod_data_source_block PSbBr
_cod_depositor_comments 'Adding full bibliography for 7224386--7224388.cif.'
_cod_original_sg_symbol_H-M P21/c
_cod_database_code 7224388

loop_
_symmetry_equiv_pos_as_xyz
'x, y, z'
'-x, y+1/2, -z+1/2'
'-x, -y, -z'
'x, -y-1/2, z-1/2'

loop_
_atom_site_label
_atom_site_type_symbol
_atom_site_fract_x
_atom_site_fract_y
_atom_site_fract_z
_atom_site_U_iso_or_equiv
_atom_site_adp_type
_atom_site_occupancy
_atom_site_symmetry_multiplicity
_atom_site_calc_flag
_atom_site_refinement_flags
_atom_site_disorder_assembly
_atom_site_disorder_group
Sb1 Sb 0.12283(3) 0.410277(15) 0.00263(3) 0.01429(7) Uani 1 1 d . . .
Sb2 Sb 0.25491(3) 0.588982(17) 0.22552(3) 0.02398(8) Uani 1 1 d . . .
Br1 Br -0.01920(4) 0.50472(2) -0.19726(4) 0.01965(11) Uani 1 1 d . . .
Br2 Br 0.20059(5) 0.34394(2) -0.16648(4) 0.02111(11) Uani 1 1 d . . .
Br3 Br 0.23391(5) 0.32475(3) 0.16252(4) 0.02464(12) Uani 1 1 d . . .
Br4 Br -0.09967(5) 0.33279(3) -0.00893(4) 0.02391(12) Uani 1 1 d . . .
Br5 Br 0.35052(6) 0.51195(3) 0.40413(5) 0.03957(16) Uani 1 1 d . . .
Br6 Br 0.18326(6) 0.67884(3) 0.36508(6) 0.03746(15) Uani 1 1 d . . .
Br7 Br 0.33577(6) 0.48836(3) 0.03828(8) 0.05150(19) Uani 1 1 d . . .
Br8 Br 0.46438(5) 0.65100(3) 0.22679(7) 0.04574(17) Uani 1 1 d . . .
P1 P 0.10085(16) 0.16194(7) -0.00557(12) 0.0303(3) Uani 1 1 d . . .
H1 H 0.0754 0.1983 0.0665 0.036 Uiso 1 1 d . . .
C1 C 0.0690(7) 0.0774(3) 0.0344(5) 0.0432(17) Uani 1 1 d . . .
H1A H 0.0882 0.0469 -0.0251 0.065 Uiso 1 1 calc R . .
H1B H -0.0177 0.0734 0.0391 0.065 Uiso 1 1 calc R . .
H1C H 0.1192 0.0666 0.1108 0.065 Uiso 1 1 calc R . .
C2 C 0.0021(6) 0.1832(3) -0.1449(5) 0.0345(15) Uani 1 1 d . . .
H2A H 0.0085 0.2306 -0.1596 0.052 Uiso 1 1 calc R . .
H2B H -0.0828 0.1722 -0.1411 0.052 Uiso 1 1 calc R . .
H2C H 0.0275 0.1582 -0.2085 0.052 Uiso 1 1 calc R . .
C3 C 0.2626(6) 0.1697(3) -0.0121(5) 0.0328(14) Uani 1 1 d . . .
H3A H 0.2880 0.1318 -0.0545 0.049 Uiso 1 1 calc R . .
H3B H 0.3107 0.1708 0.0677 0.049 Uiso 1 1 calc R . .
H3C H 0.2759 0.2106 -0.0532 0.049 Uiso 1 1 calc R . .
P21 P 0.6365(3) 0.34110(16) 0.2683(3) 0.0371(7) Uiso 0.50 1 d PD A 1
H21 H 0.6968 0.3046 0.2919 0.056 Uiso 0.50 1 d P B 1
C61 C 0.7165(11) 0.4207(5) 0.2755(11) 0.041(3) Uiso 0.50 1 d PD A 1
H61A H 0.6969 0.4468 0.3406 0.062 Uiso 0.50 1 calc PR A 1
H61B H 0.6905 0.4447 0.2017 0.062 Uiso 0.50 1 calc PR A 1
H61C H 0.8049 0.4130 0.2881 0.062 Uiso 0.50 1 calc PR A 1
C51 C 0.5255(9) 0.3418(6) 0.3643(9) 0.036(3) Uiso 0.50 1 d PD A 1
H51A H 0.5643 0.3585 0.4405 0.054 Uiso 0.50 1 d P C 1
H51B H 0.4992 0.2954 0.3728 0.054 Uiso 0.50 1 d P D 1
H51C H 0.4565 0.3682 0.3295 0.054 Uiso 0.50 1 d P E 1
P2 P 0.5669(2) 0.39138(13) 0.2362(2) 0.0206(5) Uiso 0.50 1 d PD F 2
H2 H 0.4826 0.4103 0.2262 0.025 Uiso 0.50 1 calc PR F 2
C41 C 0.5723(7) 0.3368(5) 0.1088(6) 0.064(2) Uani 1 1 d . F 2
H4A H 0.5350 0.3594 0.0363 0.096 Uiso 1 1 calc R F 2
H4B H 0.5272 0.2960 0.1168 0.096 Uiso 1 1 calc R F 2
H4C H 0.6575 0.3261 0.1060 0.096 Uiso 1 1 calc R F 2
C5 C 0.5857(12) 0.3338(5) 0.3583(8) 0.034(3) Uiso 0.50 1 d PD F 2
H5A H 0.6581 0.3064 0.3578 0.051 Uiso 0.50 1 calc PR F 2
H5B H 0.5133 0.3054 0.3508 0.051 Uiso 0.50 1 calc PR F 2
H5C H 0.5957 0.3584 0.4322 0.051 Uiso 0.50 1 calc PR F 2
C6 C 0.6748(10) 0.4594(5) 0.2632(11) 0.039(3) Uiso 0.50 1 d PD F 2
H6A H 0.6973 0.4672 0.3477 0.058 Uiso 0.5 1 calc PR F 2
H6B H 0.6370 0.4992 0.2243 0.058 Uiso 0.5 1 calc PR F 2
H6C H 0.7479 0.4483 0.2316 0.058 Uiso 0.5 1 calc PR F 2

loop_
_atom_site_aniso_label
_atom_site_aniso_U_11
_atom_site_aniso_U_22
_atom_site_aniso_U_33
_atom_site_aniso_U_23
_atom_site_aniso_U_13
_atom_site_aniso_U_12
Sb1 0.01403(15) 0.01332(15) 0.01512(14) -0.00056(12) 0.00170(11) 0.00013(12)
Sb2 0.01465(16) 0.02083(17) 0.03506(19) -0.01132(15) 0.00101(14) 0.00004(13)
Br1 0.0219(2) 0.0191(2) 0.0184(2) 0.00005(19) 0.00489(18) 0.00208(19)
Br2 0.0272(3) 0.0201(2) 0.0180(2) -0.00011(19) 0.00917(19) 0.0031(2)
Br3 0.0336(3) 0.0218(3) 0.0161(2) 0.0017(2) -0.0017(2) 0.0066(2)
Br4 0.0220(2) 0.0216(3) 0.0279(3) 0.0022(2) 0.0040(2) -0.0013(2)
Br5 0.0405(3) 0.0292(3) 0.0398(3) -0.0049(3) -0.0165(3) 0.0099(3)
Br6 0.0292(3) 0.0333(3) 0.0470(3) -0.0189(3) -0.0002(2) 0.0097(2)
Br7 0.0277(3) 0.0281(3) 0.1073(5) -0.0279(3) 0.0349(3) -0.0124(2)
Br8 0.0197(3) 0.0406(4) 0.0754(4) -0.0141(3) 0.0050(3) -0.0109(3)
P1 0.0594(10) 0.0151(6) 0.0176(6) -0.0024(5) 0.0104(6) -0.0060(6)
C1 0.086(5) 0.019(3) 0.026(3) -0.003(2) 0.013(3) -0.012(3)
C2 0.056(4) 0.026(3) 0.019(3) -0.003(2) 0.004(2) -0.009(3)
C3 0.057(4) 0.024(3) 0.017(3) 0.001(2) 0.006(2) 0.005(3)
C41 0.040(4) 0.110(7) 0.041(4) -0.029(4) 0.008(3) 0.011(4)

loop_
_atom_type_symbol
_atom_type_description
_atom_type_scat_dispersion_real
_atom_type_scat_dispersion_imag
_atom_type_scat_source
C C 0.0033 0.0016 'International Tables Vol C Tables 4.2.6.8 and 6.1.1.4'
H H 0.0000 0.0000 'International Tables Vol C Tables 4.2.6.8 and 6.1.1.4'
P P 0.1023 0.0942 'International Tables Vol C Tables 4.2.6.8 and 6.1.1.4'
Br Br -0.2901 2.4595 'International Tables Vol C Tables 4.2.6.8 and 6.1.1.4'
Sb Sb -0.5866 1.5461 'International Tables Vol C Tables 4.2.6.8 and 6.1.1.4'

loop_
_geom_angle_atom_site_label_1
_geom_angle_atom_site_label_2
_geom_angle_atom_site_label_3
_geom_angle
Br2 Sb1 Br3 90.705(18)
Br2 Sb1 Br7 90.62(2)
Br3 Sb1 Br7 89.63(2)
Br2 Sb1 Br4 94.899(18)
Br3 Sb1 Br4 87.863(18)
Br7 Sb1 Br4 173.97(2)
Br2 Sb1 Br1 87.257(16)
Br3 Sb1 Br1 176.320(18)
Br7 Sb1 Br1 93.45(2)
Br4 Sb1 Br1 89.258(15)
Br8 Sb2 Br5 92.84(2)
Br8 Sb2 Br6 92.08(2)
Br5 Sb2 Br6 92.83(2)
Br8 Sb2 Br1 119.38(2)
Br5 Sb2 Br1 125.798(17)
Br6 Sb2 Br1 124.887(17)
C1 P1 C3 109.4(3)
C1 P1 C2 109.4(3)
C3 P1 C2 112.3(3)
C51 P21 C61 110.3(6)
C6 P2 C5 112.1(6)
C6 P2 C41 118.0(5)
C5 P2 C41 102.8(5)

loop_
_geom_bond_atom_site_label_1
_geom_bond_atom_site_label_2
_geom_bond_distance
Sb1 Br2 2.5982(6)
Sb1 Br3 2.6126(6)
Sb1 Br7 2.7585(6)
Sb1 Br4 2.8554(6)
Sb1 Br1 3.1235(5)
Sb2 Br8 2.5931(7)
Sb2 Br5 2.5983(7)
Sb2 Br6 2.6007(7)
P1 C1 1.788(6)
P1 C3 1.787(6)
P1 C2 1.791(6)
P21 C51 1.774(8)
P21 C61 1.798(8)
P2 C6 1.779(8)
P2 C5 1.779(7)
P2 C41 1.818(7)

loop_
_geom_hbond_atom_site_label_D
_geom_hbond_atom_site_label_H
_geom_hbond_atom_site_label_A
_geom_hbond_distance_DH
_geom_hbond_distance_HA
_geom_hbond_distance_DA
_geom_hbond_angle_DHA
_geom_hbond_site_symmetry_A
P2 H2 Br7 0.98 2.87 3.606(3) 132.4 .
C51 H51C Br3 0.94 2.92 3.574(11) 127.6 .
C2 H2C Br3 0.96 2.93 3.644(6) 132.5 4_565
